data_7247079
loop_
_publ_author_name
'Liu, Xiaoting'
'Cui, Jingliang'
'Zeng, Qun'
'Fang, Liwen'
'Liang, Peng-Yu'
'Zhou, Pan-Pan'
'Parkin, Sean'
'Li, Tonglei'
'Ruan, Shigang'
'Long, Sihui'

_publ_section_title
;
 Solvatomorphism and first-time observation of acid--acid catemer in
 4-phenylamino-benzoic acids
;
_journal_issue 30
_journal_name_full 'RSC Advances'
_journal_page_first 21021
_journal_page_last 21035
_journal_paper_doi 10.1039/D3RA04102F
_journal_volume 13
_journal_year 2023
_chemical_absolute_configuration ad
_chemical_formula_moiety 'C14 H13 N O2'
_chemical_formula_sum 'C14 H13 N O2'
_chemical_formula_weight 227.25
_space_group_crystal_system monoclinic
_space_group_IT_number 4
_space_group_name_Hall 'P 2yb'
_space_group_name_H-M_alt 'P 1 21 1'
_atom_sites_solution_hydrogens geom
_atom_sites_solution_primary dual
_audit_creation_date 2021-08-23
_audit_creation_method
;
Olex2 1.3
(compiled 2020.11.12 svn.r5f609507 for OlexSys, GUI svn.r6032)
;
_audit_update_record
;
2023-05-02 deposited with the CCDC.	2023-06-30 downloaded from the CCDC.
;
_cell_angle_alpha 90
_cell_angle_beta 91.9720(10)
_cell_angle_gamma 90
_cell_formula_units_Z 2
_cell_length_a 8.71260(10)
_cell_length_b 6.04470(10)
_cell_length_c 10.84520(10)
_cell_measurement_reflns_used 6748
_cell_measurement_temperature 302.98(10)
_cell_measurement_theta_max 75.7170
_cell_measurement_theta_min 4.0680
_cell_volume 570.825(13)
_computing_cell_refinement 'CrysAlisPro 1.171.41.105a (Rigaku OD, 2021)'
_computing_data_collection 'CrysAlisPro 1.171.41.105a (Rigaku OD, 2021)'
_computing_data_reduction 'CrysAlisPro 1.171.41.105a (Rigaku OD, 2021)'
_computing_molecular_graphics 'Olex2 1.3 (Dolomanov et al., 2009)'
_computing_publication_material 'Olex2 1.3 (Dolomanov et al., 2009)'
_computing_structure_refinement 'SHELXL 2018/1 (Sheldrick, 2015)'
_computing_structure_solution 'SHELXT 2014/5 (Sheldrick, 2014)'
_diffrn_ambient_environment air
_diffrn_ambient_temperature 302.98(10)
_diffrn_detector 'Hybrid Pixel Array Detector'
_diffrn_detector_area_resol_mean 10.0000
_diffrn_detector_type HyPix
_diffrn_measured_fraction_theta_full 0.989
_diffrn_measured_fraction_theta_max 0.962
_diffrn_measurement_details
;
List of Runs (angles in degrees, time in seconds):

  # Type    Start    End  Width  t~exp~   \w     \q     \k     \f   Frames
#--------------------------------------------------------------------------
  1  \w     43.00  71.00   0.50    0.05    --  104.25 -61.00  60.00   56
  2  \w     35.00  70.00   0.50    0.05    --  104.25 -61.00 -90.00   70
  3  \w     45.00  70.00   0.50    0.05    --  104.25 -61.00-150.00   50
  4  \w     45.00  73.00   0.50    0.05    --  104.25 -61.00-180.00   56
  5  \w     60.00 139.00   0.50    0.05    --  104.25  -2.00-152.00  158
  6  \w     47.00  72.00   0.50    0.05    --   46.32   2.00  27.00   50
  7  \w     13.00  38.00   0.50    0.05    --   46.32  -2.00-152.00   50
  8  \w     36.00  69.00   0.50    0.05    --  104.25 -94.00-180.00   66
  9  \w     41.00  70.00   0.50    0.05    --  104.25-125.00-150.00   58
 10  \w     81.00 109.00   0.50    0.05    --  104.25-125.00-150.00   56
 11  \w     81.00 106.00   0.50    0.05    --  104.25 -94.00-180.00   50
 12  \w     36.00  81.00   0.50    0.05    --   46.32-125.00  30.00   90
 13  \w     33.00  61.00   0.50    0.05    --  104.25-106.00  40.50   56
 14  \w     83.00 108.00   0.50    0.05    --  104.25-106.00  40.50   50
 15  \w    -61.00 -23.00   0.50    0.05    --  -46.32   2.00  27.00   76
 16  \w   -112.00 -65.00   0.50    0.05    --  -46.32   2.00  27.00   94
 17  \w   -174.00 -29.00   0.50    0.05    -- -102.00   2.00  27.00  290
 18  \w    -72.00 -46.00   0.50    0.05    -- -102.00  77.00 150.00   52
 19  \w   -101.00 -74.00   0.50    0.05    -- -102.00  77.00 150.00   54
 20  \w   -111.00 -82.00   0.50    0.05    -- -102.00 125.00  90.00   58
 21  \w    -71.00 -45.00   0.50    0.05    -- -102.00 125.00  90.00   52
 22  \w    -78.00 -35.00   0.50    0.05    --  -46.32 -37.00 -30.00   86
 23  \w   -119.00 -83.00   0.50    0.05    --  -46.32 -37.00 -30.00   72
 24  \w     66.00  93.00   0.50    0.05    --   46.32  57.00-150.00   54
 25  \w     -6.00  23.00   0.50    0.05    --  -46.32  19.00 -60.00   58
 26  \w     34.00  81.00   0.50    0.05    --   46.32  57.00-180.00   94
 27  \w     24.00  71.00   0.50    0.05    --   46.32  77.00  90.00   94
 28  \w     37.00  64.00   0.50    0.05    --   46.32  37.00 -60.00   54
 29  \w     13.00  55.00   0.50    0.05    --   46.32 -57.00-180.00   84
 30  \w     25.00  51.00   0.50    0.05    --   46.32  77.00-180.00   52
 31  \w     31.00  60.00   0.50    0.05    --   46.32  77.00  30.00   58
 32  \w     33.00  58.00   0.50    0.05    --   46.32  57.00 -90.00   50
 33  \w     37.00  67.00   0.50    0.05    --   46.32  19.00-150.00   60
 34  \w     24.00  50.00   0.50    0.05    --   46.32  77.00 -30.00   52
 35  \w   -106.00 -80.00   0.50    0.05    -- -102.00 -77.00 -90.00   52
 36  \w   -108.00 -82.00   0.50    0.05    -- -102.00 -77.00 150.00   52
 37  \w   -174.00-147.00   0.50    0.05    -- -102.00 -77.00-150.00   54
 38  \w   -104.00 -79.00   0.50    0.05    -- -102.00 -77.00 120.00   50
 39  \w   -172.00-146.00   0.50    0.05    -- -102.00 -77.00 150.00   52
 40  \w   -108.00 -82.00   0.50    0.05    -- -102.00 -70.00  76.75   52
 41  \w   -106.00 -80.00   0.50    0.05    -- -102.00 -80.00  58.09   52
 42  \w   -115.00 -89.00   0.50    0.05    -- -102.00 -45.00   0.00   52
 43  \w   -107.00 -82.00   0.50    0.05    -- -102.00 -70.00  96.50   50
 44  \w   -173.00-142.00   0.50    0.05    -- -102.00 -70.00  76.75   62
 45  \w   -111.00 -85.00   0.50    0.05    -- -102.00 -61.00 150.00   52
 46  \w   -110.00 -85.00   0.50    0.05    -- -102.00 -61.00  30.00   50
 47  \w   -115.00 -89.00   0.50    0.05    -- -102.00 -45.00 120.00   52
 48  \w   -115.00 -89.00   0.50    0.05    -- -102.00 -61.00-180.00   52
 49  \w   -112.00 -87.00   0.50    0.05    -- -102.00 -55.00 157.48   50
 50  \w   -114.00 -88.00   0.50    0.05    -- -102.00 -56.00-138.31   52
 51  \w   -106.00 -80.00   0.50    0.05    -- -102.00 -80.00  70.36   52
 52  \w   -166.00-140.00   0.50    0.05    -- -102.00 -77.00 120.00   52
 53  \w   -104.00 -79.00   0.50    0.05    -- -102.00 -77.00-150.00   50
 54  \w   -158.00-133.00   0.50    0.05    -- -102.00 -77.00-180.00   50
 55  \w   -104.00 -79.00   0.50    0.05    -- -102.00 -77.00-180.00   50
 56  \w   -110.00 -85.00   0.50    0.05    -- -102.00 -61.00 120.00   50
 57  \w     82.00 108.00   0.50    0.05    --  104.25  77.00 150.00   52
 58  \w     86.00 111.00   0.50    0.05    --  104.25  77.00  90.00   50
 59  \w     90.00 117.00   0.50    0.05    --  104.25  61.00-150.00   54
;
_diffrn_measurement_device 'four-circle diffractometer'
_diffrn_measurement_device_type 'XtaLAB Synergy R, DW system, HyPix'
_diffrn_measurement_method '\w scans'
_diffrn_orient_matrix_type 'CrysAlisPro convention (1999,Acta A55,543-557)'
_diffrn_orient_matrix_UB_11 0.1767496000
_diffrn_orient_matrix_UB_12 0.0038824000
_diffrn_orient_matrix_UB_13 0.0107637000
_diffrn_orient_matrix_UB_21 -0.0072322000
_diffrn_orient_matrix_UB_22 -0.0060763000
_diffrn_orient_matrix_UB_23 0.1416795000
_diffrn_orient_matrix_UB_31 0.0028535000
_diffrn_orient_matrix_UB_32 -0.2547831000
_diffrn_orient_matrix_UB_33 -0.0032204000
_diffrn_radiation_monochromator mirror
_diffrn_radiation_probe x-ray
_diffrn_radiation_type 'Cu K\a'
_diffrn_radiation_wavelength 1.54184
_diffrn_reflns_av_R_equivalents 0.0158
_diffrn_reflns_av_unetI/netI 0.0128
_diffrn_reflns_Laue_measured_fraction_full 0.989
_diffrn_reflns_Laue_measured_fraction_max 0.962
_diffrn_reflns_limit_h_max 10
_diffrn_reflns_limit_h_min -10
_diffrn_reflns_limit_k_max 6
_diffrn_reflns_limit_k_min -7
_diffrn_reflns_limit_l_max 12
_diffrn_reflns_limit_l_min -13
_diffrn_reflns_number 7376
_diffrn_reflns_point_group_measured_fraction_full 0.929
_diffrn_reflns_point_group_measured_fraction_max 0.886
_diffrn_reflns_theta_full 67.684
_diffrn_reflns_theta_max 75.818
_diffrn_reflns_theta_min 4.079
_diffrn_source 'Rotating-anode X-ray tube'
_diffrn_source_type 'Rigaku (Cu) X-ray Source'
_exptl_absorpt_coefficient_mu 0.718
_exptl_absorpt_correction_T_max 1.00000
_exptl_absorpt_correction_T_min 0.87429
_exptl_absorpt_correction_type multi-scan
_exptl_absorpt_process_details
;
CrysAlisPro 1.171.41.105a (Rigaku Oxford Diffraction, 2021)
Empirical absorption correction using spherical harmonics,
implemented in SCALE3 ABSPACK scaling algorithm.
;
_exptl_crystal_colour 'clear light colourless'
_exptl_crystal_colour_lustre clear
_exptl_crystal_colour_modifier light
_exptl_crystal_colour_primary colourless
_exptl_crystal_density_diffrn 1.322
_exptl_crystal_description block
_exptl_crystal_F_000 240
_exptl_crystal_size_max 0.15
_exptl_crystal_size_mid 0.09
_exptl_crystal_size_min 0.07
_refine_diff_density_max 0.134
_refine_diff_density_min -0.133
_refine_diff_density_rms 0.034
_refine_ls_abs_structure_details
;
 Flack x determined using 843 quotients [(I+)-(I-)]/[(I+)+(I-)]
 (Parsons, Flack and Wagner, Acta Cryst. B69 (2013) 249-259).
;
_refine_ls_abs_structure_Flack 0.04(5)
_refine_ls_extinction_method none
_refine_ls_goodness_of_fit_ref 1.086
_refine_ls_hydrogen_treatment constr
_refine_ls_matrix_type full
_refine_ls_number_parameters 156
_refine_ls_number_reflns 2113
_refine_ls_number_restraints 1
_refine_ls_restrained_S_all 1.086
_refine_ls_R_factor_all 0.0303
_refine_ls_R_factor_gt 0.0301
_refine_ls_shift/su_max 0.000
_refine_ls_shift/su_mean 0.000
_refine_ls_structure_factor_coef Fsqd
_refine_ls_weighting_details 'w=1/[\s^2^(Fo^2^)+(0.0410P)^2^+0.0775P] where P=(Fo^2^+2Fc^2^)/3'
_refine_ls_weighting_scheme calc
_refine_ls_wR_factor_gt 0.0773
_refine_ls_wR_factor_ref 0.0775
_reflns_Friedel_coverage 0.678
_reflns_Friedel_fraction_full 0.855
_reflns_Friedel_fraction_max 0.793
_reflns_number_gt 2097
_reflns_number_total 2113
_reflns_threshold_expression 'I > 2\s(I)'
_cod_data_source_file d3ra04102f2.cif
_cod_data_source_block 2
_cod_database_code 7247079
_shelx_shelxl_version_number 2018/1
_shelx_space_group_comment
;
The symmetry employed for this shelxl refinement is uniquely defined
by the following loop, which should always be used as a source of
symmetry information in preference to the above space-group names.
They are only intended as comments.
;
_reflns_odcompleteness_completeness 98.85
_reflns_odcompleteness_iscentric 1
_reflns_odcompleteness_theta 66.97
_olex2_refinement_description
;
1. Fixed Uiso
 At 1.2 times of:
  All C(H) groups, All N(H) groups
 At 1.5 times of:
  All C(H,H,H) groups, All O(H) groups
2.a Aromatic/amide H refined with riding coordinates:
 N1(H1A), C3(H3), C4(H4), C5(H5), C6(H6), C9(H9), C10(H10), C12(H12), C13(H13)
2.b Idealised Me refined as rotating group:
 C7(H7A,H7B,H7C)
2.c Idealised tetrahedral OH refined as rotating group:
 O1(H1)
;
_olex2_submission_special_instructions 'No special instructions were received'
_oxdiff_exptl_absorpt_empirical_details
;
Empirical correction (ABSPACK) includes:
- Absorption correction using spherical harmonics
- Frame scaling
;
_oxdiff_exptl_absorpt_empirical_full_max 1.870
_oxdiff_exptl_absorpt_empirical_full_min 0.587

loop_
_space_group_symop_operation_xyz
'x, y, z'
'-x, y+1/2, -z'

loop_
_atom_site_label
_atom_site_type_symbol
_atom_site_fract_x
_atom_site_fract_y
_atom_site_fract_z
_atom_site_U_iso_or_equiv
_atom_site_adp_type
_atom_site_occupancy
_atom_site_site_symmetry_order
_atom_site_calc_flag
_atom_site_refinement_flags_posn
_atom_site_refinement_flags_adp
_atom_site_refinement_flags_occupancy
_atom_site_disorder_assembly
_atom_site_disorder_group
O1 O 0.17053(15) 0.0049(2) 0.95753(14) 0.0487(4) Uani 1 1 d . . . . .
H1 H 0.084631 -0.015677 0.983936 0.073 Uiso 1 1 calc R U . . .
O2 O 0.07936(16) 0.3465(3) 0.93081(15) 0.0590(4) Uani 1 1 d . . . . .
N1 N 0.76490(17) 0.4192(3) 0.73818(15) 0.0425(4) Uani 1 1 d . . . . .
H1A H 0.835125 0.320785 0.750179 0.051 Uiso 1 1 calc R U . . .
C1 C 0.80606(18) 0.6135(3) 0.67397(17) 0.0347(4) Uani 1 1 d . . . . .
C2 C 0.74102(18) 0.6622(3) 0.55756(17) 0.0373(4) Uani 1 1 d . . . . .
C3 C 0.7874(2) 0.8556(4) 0.50033(18) 0.0436(5) Uani 1 1 d . . . . .
H3 H 0.742314 0.894002 0.424366 0.052 Uiso 1 1 calc R U . . .
C4 C 0.8984(2) 0.9922(4) 0.55281(19) 0.0451(5) Uani 1 1 d . . . . .
H4 H 0.926771 1.121236 0.512821 0.054 Uiso 1 1 calc R U . . .
C5 C 0.9671(2) 0.9361(4) 0.66516(19) 0.0458(5) Uani 1 1 d . . . . .
H5 H 1.044726 1.024256 0.699702 0.055 Uiso 1 1 calc R U . . .
C6 C 0.9202(2) 0.7489(4) 0.72591(17) 0.0403(4) Uani 1 1 d . . . . .
H6 H 0.965167 0.712810 0.802273 0.048 Uiso 1 1 calc R U . . .
C7 C 0.6313(2) 0.5060(4) 0.4919(2) 0.0532(5) Uani 1 1 d . . . . .
H7A H 0.668897 0.357280 0.500311 0.080 Uiso 1 1 calc R U . . .
H7B H 0.622724 0.544428 0.406084 0.080 Uiso 1 1 calc R U . . .
H7C H 0.532170 0.516567 0.527546 0.080 Uiso 1 1 calc R U . . .
C8 C 0.62260(18) 0.3745(3) 0.78287(16) 0.0333(4) Uani 1 1 d . . . . .
C9 C 0.5027(2) 0.5284(3) 0.77857(16) 0.0353(4) Uani 1 1 d . . . . .
H9 H 0.517675 0.666818 0.743519 0.042 Uiso 1 1 calc R U . . .
C10 C 0.3623(2) 0.4761(3) 0.82606(16) 0.0355(4) Uani 1 1 d . . . . .
H10 H 0.284096 0.580965 0.823895 0.043 Uiso 1 1 calc R U . . .
C11 C 0.33585(19) 0.2686(3) 0.87720(15) 0.0322(4) Uani 1 1 d . . . . .
C12 C 0.45649(19) 0.1151(3) 0.88269(16) 0.0360(4) Uani 1 1 d . . . . .
H12 H 0.441160 -0.023444 0.917493 0.043 Uiso 1 1 calc R U . . .
C13 C 0.5970(2) 0.1673(3) 0.83720(18) 0.0389(4) Uani 1 1 d . . . . .
H13 H 0.676196 0.064266 0.842382 0.047 Uiso 1 1 calc R U . . .
C14 C 0.18459(19) 0.2144(4) 0.92475(16) 0.0363(4) Uani 1 1 d . . . . .

loop_
_atom_site_aniso_label
_atom_site_aniso_U_11
_atom_site_aniso_U_22
_atom_site_aniso_U_33
_atom_site_aniso_U_23
_atom_site_aniso_U_13
_atom_site_aniso_U_12
O1 0.0337(7) 0.0528(9) 0.0604(8) 0.0103(7) 0.0146(6) -0.0053(6)
O2 0.0398(8) 0.0630(10) 0.0759(10) 0.0100(9) 0.0255(7) 0.0131(7)
N1 0.0299(8) 0.0401(10) 0.0584(9) 0.0145(8) 0.0124(7) 0.0060(7)
C1 0.0289(7) 0.0348(10) 0.0412(9) 0.0038(8) 0.0112(6) 0.0021(7)
C2 0.0272(8) 0.0421(11) 0.0429(9) 0.0013(8) 0.0052(7) 0.0036(7)
C3 0.0367(9) 0.0501(12) 0.0444(10) 0.0113(9) 0.0067(7) 0.0082(9)
C4 0.0425(10) 0.0364(11) 0.0575(11) 0.0086(9) 0.0180(8) 0.0010(8)
C5 0.0427(10) 0.0437(12) 0.0516(11) -0.0085(9) 0.0098(8) -0.0083(9)
C6 0.0384(9) 0.0459(11) 0.0369(8) -0.0020(8) 0.0062(7) -0.0004(8)
C7 0.0402(10) 0.0601(15) 0.0588(12) -0.0023(11) -0.0038(9) -0.0056(10)
C8 0.0287(8) 0.0349(10) 0.0365(8) 0.0021(7) 0.0063(6) 0.0005(7)
C9 0.0356(9) 0.0303(10) 0.0405(9) 0.0038(7) 0.0077(7) 0.0021(7)
C10 0.0314(8) 0.0365(10) 0.0390(8) 0.0012(7) 0.0072(6) 0.0068(7)
C11 0.0286(8) 0.0367(10) 0.0316(7) -0.0014(7) 0.0050(6) 0.0001(7)
C12 0.0344(8) 0.0317(10) 0.0424(9) 0.0047(7) 0.0079(7) 0.0012(7)
C13 0.0315(8) 0.0343(10) 0.0514(10) 0.0077(8) 0.0097(7) 0.0076(7)
C14 0.0300(8) 0.0469(12) 0.0323(8) -0.0002(8) 0.0053(6) 0.0009(8)

loop_
_atom_type_symbol
_atom_type_description
_atom_type_scat_dispersion_real
_atom_type_scat_dispersion_imag
_atom_type_scat_source
C C 0.0181 0.0091 'International Tables Vol C Tables 4.2.6.8 and 6.1.1.4'
H H 0.0000 0.0000 'International Tables Vol C Tables 4.2.6.8 and 6.1.1.4'
N N 0.0311 0.0180 'International Tables Vol C Tables 4.2.6.8 and 6.1.1.4'
O O 0.0492 0.0322 'International Tables Vol C Tables 4.2.6.8 and 6.1.1.4'

loop_
_geom_angle_atom_site_label_1
_geom_angle_atom_site_label_2
_geom_angle_atom_site_label_3
_geom_angle
_geom_angle_site_symmetry_1
_geom_angle_site_symmetry_3
_geom_angle_publ_flag
C14 O1 H1 109.5 . . ?
C1 N1 H1A 117.2 . . ?
C8 N1 H1A 117.2 . . ?
C8 N1 C1 125.66(15) . . ?
C2 C1 N1 121.12(17) . . ?
C6 C1 N1 118.53(16) . . ?
C6 C1 C2 120.23(17) . . ?
C1 C2 C7 121.75(18) . . ?
C3 C2 C1 117.74(17) . . ?
C3 C2 C7 120.42(18) . . ?
C2 C3 H3 119.0 . . ?
C4 C3 C2 121.99(17) . . ?
C4 C3 H3 119.0 . . ?
C3 C4 H4 120.2 . . ?
C3 C4 C5 119.54(19) . . ?
C5 C4 H4 120.2 . . ?
C4 C5 H5 120.1 . . ?
C6 C5 C4 119.80(19) . . ?
C6 C5 H5 120.1 . . ?
C1 C6 H6 119.7 . . ?
C5 C6 C1 120.57(18) . . ?
C5 C6 H6 119.7 . . ?
C2 C7 H7A 109.5 . . ?
C2 C7 H7B 109.5 . . ?
C2 C7 H7C 109.5 . . ?
H7A C7 H7B 109.5 . . ?
H7A C7 H7C 109.5 . . ?
H7B C7 H7C 109.5 . . ?
N1 C8 C9 122.65(16) . . ?
N1 C8 C13 118.81(16) . . ?
C9 C8 C13 118.53(15) . . ?
C8 C9 H9 119.8 . . ?
C10 C9 C8 120.39(17) . . ?
C10 C9 H9 119.8 . . ?
C9 C10 H10 119.5 . . ?
C9 C10 C11 121.00(16) . . ?
C11 C10 H10 119.5 . . ?
C10 C11 C12 118.61(15) . . ?
C10 C11 C14 120.21(15) . . ?
C12 C11 C14 121.19(17) . . ?
C11 C12 H12 119.7 . . ?
C13 C12 C11 120.61(17) . . ?
C13 C12 H12 119.7 . . ?
C8 C13 H13 119.6 . . ?
C12 C13 C8 120.83(16) . . ?
C12 C13 H13 119.6 . . ?
O1 C14 C11 113.63(16) . . ?
O2 C14 O1 122.42(17) . . ?
O2 C14 C11 123.92(19) . . ?

loop_
_geom_bond_atom_site_label_1
_geom_bond_atom_site_label_2
_geom_bond_distance
_geom_bond_site_symmetry_2
_geom_bond_publ_flag
O1 H1 0.8200 . ?
O1 C14 1.322(3) . ?
O2 C14 1.220(2) . ?
N1 H1A 0.8600 . ?
N1 C1 1.418(2) . ?
N1 C8 1.373(2) . ?
C1 C2 1.397(2) . ?
C1 C6 1.392(3) . ?
C2 C3 1.390(3) . ?
C2 C7 1.506(3) . ?
C3 H3 0.9300 . ?
C3 C4 1.379(3) . ?
C4 H4 0.9300 . ?
C4 C5 1.381(3) . ?
C5 H5 0.9300 . ?
C5 C6 1.378(3) . ?
C6 H6 0.9300 . ?
C7 H7A 0.9600 . ?
C7 H7B 0.9600 . ?
C7 H7C 0.9600 . ?
C8 C9 1.399(2) . ?
C8 C13 1.405(3) . ?
C9 H9 0.9300 . ?
C9 C10 1.380(2) . ?
C10 H10 0.9300 . ?
C10 C11 1.394(3) . ?
C11 C12 1.402(2) . ?
C11 C14 1.469(2) . ?
C12 H12 0.9300 . ?
C12 C13 1.372(2) . ?
C13 H13 0.9300 . ?

loop_
_geom_torsion_atom_site_label_1
_geom_torsion_atom_site_label_2
_geom_torsion_atom_site_label_3
_geom_torsion_atom_site_label_4
_geom_torsion
_geom_torsion_site_symmetry_1
_geom_torsion_site_symmetry_2
_geom_torsion_site_symmetry_3
_geom_torsion_site_symmetry_4
_geom_torsion_publ_flag
N1 C1 C2 C3 -179.86(15) . . . . ?
N1 C1 C2 C7 -3.4(3) . . . . ?
N1 C1 C6 C5 178.12(17) . . . . ?
N1 C8 C9 C10 -179.26(16) . . . . ?
N1 C8 C13 C12 -179.77(18) . . . . ?
C1 N1 C8 C9 -5.5(3) . . . . ?
C1 N1 C8 C13 175.65(18) . . . . ?
C1 C2 C3 C4 2.6(3) . . . . ?
C2 C1 C6 C5 2.0(3) . . . . ?
C2 C3 C4 C5 0.5(3) . . . . ?
C3 C4 C5 C6 -2.4(3) . . . . ?
C4 C5 C6 C1 1.2(3) . . . . ?
C6 C1 C2 C3 -3.9(3) . . . . ?
C6 C1 C2 C7 172.64(18) . . . . ?
C7 C2 C3 C4 -173.90(19) . . . . ?
C8 N1 C1 C2 -65.9(3) . . . . ?
C8 N1 C1 C6 118.0(2) . . . . ?
C8 C9 C10 C11 -1.1(3) . . . . ?
C9 C8 C13 C12 1.4(3) . . . . ?
C9 C10 C11 C12 1.8(2) . . . . ?
C9 C10 C11 C14 -178.63(17) . . . . ?
C10 C11 C12 C13 -0.8(3) . . . . ?
C10 C11 C14 O1 172.73(16) . . . . ?
C10 C11 C14 O2 -5.3(3) . . . . ?
C11 C12 C13 C8 -0.7(3) . . . . ?
C12 C11 C14 O1 -7.7(2) . . . . ?
C12 C11 C14 O2 174.28(19) . . . . ?
C13 C8 C9 C10 -0.5(3) . . . . ?
C14 C11 C12 C13 179.56(17) . . . . ?
